data_1550969
loop_
_publ_author_name
'Li, Mingyuan'
'Zhang, Hu'
'Cai, Zhengguo'
'Eisen, Moris S.'

_publ_section_title
;
 Norbornene polymerization and copolymerization with 1-alkenes by neutral
 palladium complexes bearing aryloxide imidazolin-2-imine ligand
;
_journal_issue 21
_journal_name_full 'Polymer Chemistry'
_journal_page_first 2741
_journal_paper_doi 10.1039/C9PY00176J
_journal_volume 10
_journal_year 2019
_chemical_formula_moiety 'C31 H40 N3 O P Pd, C H2 Cl2'
_chemical_formula_sum 'C32 H42 Cl2 N3 O P Pd'
_chemical_formula_weight 692.96
_chemical_name_common 'Moris563b (Mingyuan Li)'
_space_group_crystal_system triclinic
_space_group_IT_number 2
_space_group_name_Hall '-P 1'
_space_group_name_H-M_alt 'P -1'
_symmetry_space_group_name_Hall '-P 1'
_symmetry_space_group_name_H-M 'P -1'
_atom_sites_solution_hydrogens geom
_atom_sites_solution_primary direct
_audit_creation_date 2017-10-26
_audit_creation_method
;
Olex2 1.2
(compiled 2017.08.10 svn.r3458 for OlexSys, GUI svn.r5381)
;
_audit_update_record
;
2019-01-25 deposited with the CCDC.    2019-05-02 downloaded from the CCDC.
;
_cell_angle_alpha 104.6320(10)
_cell_angle_beta 90.5370(10)
_cell_angle_gamma 111.5870(10)
_cell_formula_units_Z 4
_cell_length_a 13.5869(9)
_cell_length_b 14.2487(10)
_cell_length_c 19.0045(13)
_cell_measurement_reflns_used 10458
_cell_measurement_temperature 200(2)
_cell_measurement_theta_max 24.159
_cell_measurement_theta_min 1.115
_cell_volume 3288.7(4)
_computing_molecular_graphics 'Olex2 (Dolomanov et al., 2009)'
_computing_publication_material 'Olex2 (Dolomanov et al., 2009)'
_computing_structure_refinement 'ShelXL (Sheldrick, 2015)'
_computing_structure_solution 'SIR2004 (Burla et al., 2007)'
_diffrn_ambient_temperature 200.15
_diffrn_measured_fraction_theta_full 0.993
_diffrn_measured_fraction_theta_max 0.993
_diffrn_measurement_device_type 'APEX2 (Bruker AXS)'
_diffrn_measurement_method '\f and \w scans'
_diffrn_radiation_type MoK\a
_diffrn_radiation_wavelength 0.71073
_diffrn_reflns_av_R_equivalents 0.0646
_diffrn_reflns_av_unetI/netI 0.0525
_diffrn_reflns_Laue_measured_fraction_full 0.993
_diffrn_reflns_Laue_measured_fraction_max 0.993
_diffrn_reflns_limit_h_max 15
_diffrn_reflns_limit_h_min -15
_diffrn_reflns_limit_k_max 16
_diffrn_reflns_limit_k_min -16
_diffrn_reflns_limit_l_max 21
_diffrn_reflns_limit_l_min -21
_diffrn_reflns_number 34596
_diffrn_reflns_point_group_measured_fraction_full 0.993
_diffrn_reflns_point_group_measured_fraction_max 0.993
_diffrn_reflns_theta_full 24.159
_diffrn_reflns_theta_max 24.159
_diffrn_reflns_theta_min 1.115
_exptl_absorpt_coefficient_mu 0.804
_exptl_absorpt_correction_T_max 0.911
_exptl_absorpt_correction_T_min 0.764
_exptl_absorpt_correction_type multi-scan
_exptl_absorpt_process_details 'SADABS V2008/1 (Bruker AXS)'
_exptl_crystal_colour 'light yellow'
_exptl_crystal_density_diffrn 1.400
_exptl_crystal_description needle
_exptl_crystal_F_000 1432
_exptl_crystal_size_max 0.3
_exptl_crystal_size_mid 0.12
_exptl_crystal_size_min 0.09
_refine_diff_density_max 0.432
_refine_diff_density_min -0.554
_refine_diff_density_rms 0.067
_refine_ls_extinction_method none
_refine_ls_goodness_of_fit_ref 1.003
_refine_ls_hydrogen_treatment constr
_refine_ls_matrix_type full
_refine_ls_number_parameters 741
_refine_ls_number_reflns 10458
_refine_ls_number_restraints 0
_refine_ls_restrained_S_all 1.003
_refine_ls_R_factor_all 0.0411
_refine_ls_R_factor_gt 0.0294
_refine_ls_shift/su_max 0.003
_refine_ls_shift/su_mean 0.000
_refine_ls_structure_factor_coef Fsqd
_refine_ls_weighting_details 'w=1/[\s^2^(Fo^2^)+(0.0316P)^2^] where P=(Fo^2^+2Fc^2^)/3'
_refine_ls_weighting_scheme calc
_refine_ls_wR_factor_gt 0.0685
_refine_ls_wR_factor_ref 0.0733
_reflns_Friedel_coverage 0.000
_reflns_number_gt 8388
_reflns_number_total 10458
_reflns_threshold_expression 'I > 2\s(I)'
_cod_data_source_file c9py00176j2.cif
_cod_data_source_block Moris563b
_cod_depositor_comments 'Adding full bibliography for 1550967--1550969.cif.'
_cod_database_code 1550969
_shelx_shelxl_version_number 2014/7
_shelx_space_group_comment
;
The symmetry employed for this shelxl refinement is uniquely defined
by the following loop, which should always be used as a source of
symmetry information in preference to the above space-group names.
They are only intended as comments.
;
_shelx_estimated_absorpt_t_max 0.931
_shelx_estimated_absorpt_t_min 0.794
_olex2_refinement_description
;
1. Fixed Uiso
 At 1.2 times of:
  All C(H) groups, All C(H,H) groups
 At 1.5 times of:
  All C(H,H,H) groups
2.a Secondary CH2 refined with riding coordinates:
 C32(H32A,H32B), C32A(H32C,H32D)
2.b Aromatic/amide H refined with riding coordinates:
 C2(H2), C3(H3), C6(H6), C8(H8), C15(H15), C17(H17), C23(H23), C24(H24),
 C25(H25), C26(H26), C2A(H2A), C3A(H3A), C6A(H6A), C8A(H8A), C15A(H15A),
 C17A(H17A), C23A(H23A), C24A(H24A), C25A(H25A), C26A(H26A)
2.c Idealised Me refined as rotating group:
 C10(H10A,H10B,H10C), C11(H11A,H11B,H11C), C12(H12A,H12B,H12C), C19(H19A,H19B,
 H19C), C20(H20A,H20B,H20C), C21(H21A,H21B,H21C), C28(H28A,H28B,H28C), C29(H29A,
 H29B,H29C), C30(H30A,H30B,H30C), C31(H31A,H31B,H31C), C10A(H10D,H10E,H10F),
 C11A(H11D,H11E,H11F), C12A(H12D,H12E,H12F), C19A(H19D,H19E,H19F), C20A(H20D,
 H20E,H20F), C21A(H21D,H21E,H21F), C28A(H28D,H28E,H28F), C29A(H29D,H29E,H29F),
 C30A(H30D,H30E,H30F), C31A(H31D,H31E,H31F)
;
_olex2_submission_special_instructions 'No special instructions were received'

loop_
_space_group_symop_operation_xyz
'x, y, z'
'-x, -y, -z'

loop_
_atom_site_label
_atom_site_type_symbol
_atom_site_fract_x
_atom_site_fract_y
_atom_site_fract_z
_atom_site_U_iso_or_equiv
_atom_site_adp_type
_atom_site_occupancy
_atom_site_site_symmetry_order
_atom_site_calc_flag
_atom_site_refinement_flags_posn
Pd1 Pd 0.60754(2) 0.35096(2) 0.78537(2) 0.02428(7) Uani 1 1 d .
P1 P 0.72437(6) 0.49927(6) 0.85396(4) 0.02911(19) Uani 1 1 d .
O1 O 0.51828(15) 0.32067(14) 0.87011(10) 0.0302(5) Uani 1 1 d .
N1 N 0.47295(18) 0.21563(17) 0.72411(12) 0.0230(5) Uani 1 1 d .
N2 N 0.3689(2) 0.19483(18) 0.61061(13) 0.0314(6) Uani 1 1 d .
N3 N 0.5050(2) 0.14707(18) 0.60173(12) 0.0316(6) Uani 1 1 d .
C1 C 0.4484(2) 0.1874(2) 0.65217(15) 0.0269(7) Uani 1 1 d .
C2 C 0.3792(3) 0.1606(2) 0.53681(17) 0.0440(9) Uani 1 1 d .
H2 H 0.3347 0.1584 0.4971 0.053 Uiso 1 1 calc R
C3 C 0.4613(3) 0.1315(2) 0.53111(16) 0.0421(9) Uani 1 1 d .
H3 H 0.4861 0.1049 0.4869 0.051 Uiso 1 1 calc R
C4 C 0.2944(2) 0.2441(2) 0.63481(15) 0.0313(7) Uani 1 1 d .
C5 C 0.1866(3) 0.1823(2) 0.62509(17) 0.0382(8) Uani 1 1 d .
C6 C 0.1175(3) 0.2330(3) 0.64648(18) 0.0439(9) Uani 1 1 d .
H6 H 0.0434 0.1920 0.6416 0.053 Uiso 1 1 calc R
C7 C 0.1520(3) 0.3408(3) 0.67461(17) 0.0394(8) Uani 1 1 d .
C8 C 0.2605(2) 0.3998(2) 0.68001(16) 0.0347(8) Uani 1 1 d .
H8 H 0.2853 0.4741 0.6979 0.042 Uiso 1 1 calc R
C9 C 0.3334(2) 0.3537(2) 0.66018(15) 0.0297(7) Uani 1 1 d .
C10 C 0.4495(2) 0.4197(2) 0.66182(17) 0.0360(8) Uani 1 1 d .
H10A H 0.4904 0.4159 0.7030 0.054 Uiso 1 1 calc GR
H10B H 0.4584 0.4928 0.6676 0.054 Uiso 1 1 calc GR
H10C H 0.4752 0.3934 0.6159 0.054 Uiso 1 1 calc GR
C11 C 0.1411(3) 0.0648(3) 0.5898(2) 0.0607(11) Uani 1 1 d .
H11A H 0.1030 0.0497 0.5416 0.091 Uiso 1 1 calc GR
H11B H 0.0917 0.0296 0.6208 0.091 Uiso 1 1 calc GR
H11C H 0.1992 0.0393 0.5840 0.091 Uiso 1 1 calc GR
C12 C 0.0744(3) 0.3938(3) 0.6958(2) 0.0551(10) Uani 1 1 d .
H12A H 0.0637 0.4248 0.6573 0.083 Uiso 1 1 calc GR
H12B H 0.1031 0.4491 0.7420 0.083 Uiso 1 1 calc GR
H12C H 0.0062 0.3419 0.7019 0.083 Uiso 1 1 calc GR
C13 C 0.5829(2) 0.1055(2) 0.61596(15) 0.0310(7) Uani 1 1 d .
C14 C 0.6835(3) 0.1417(2) 0.59166(17) 0.0390(8) Uani 1 1 d .
C15 C 0.7551(3) 0.0988(2) 0.60707(18) 0.0435(9) Uani 1 1 d .
H15 H 0.8241 0.1230 0.5916 0.052 Uiso 1 1 calc R
C16 C 0.7305(3) 0.0225(2) 0.64384(18) 0.0415(8) Uani 1 1 d .
C17 C 0.6276(3) -0.0177(2) 0.66164(16) 0.0352(8) Uani 1 1 d .
H17 H 0.6083 -0.0732 0.6843 0.042 Uiso 1 1 calc R
C18 C 0.5519(2) 0.0210(2) 0.64720(15) 0.0298(7) Uani 1 1 d .
C19 C 0.4387(2) -0.0314(2) 0.66144(17) 0.0343(7) Uani 1 1 d .
H19A H 0.4260 0.0093 0.7078 0.051 Uiso 1 1 calc GR
H19B H 0.4262 -0.1026 0.6642 0.051 Uiso 1 1 calc GR
H19C H 0.3900 -0.0349 0.6216 0.051 Uiso 1 1 calc GR
C20 C 0.7162(3) 0.2198(3) 0.54709(18) 0.0518(10) Uani 1 1 d .
H20A H 0.7111 0.1825 0.4954 0.078 Uiso 1 1 calc GR
H20B H 0.7898 0.2691 0.5642 0.078 Uiso 1 1 calc GR
H20C H 0.6690 0.2585 0.5528 0.078 Uiso 1 1 calc GR
C21 C 0.8137(3) -0.0178(3) 0.6636(2) 0.0630(11) Uani 1 1 d .
H21A H 0.7978 -0.0886 0.6317 0.095 Uiso 1 1 calc GR
H21B H 0.8121 -0.0198 0.7147 0.095 Uiso 1 1 calc GR
H21C H 0.8845 0.0292 0.6570 0.095 Uiso 1 1 calc GR
C22 C 0.4224(2) 0.2478(2) 0.84675(15) 0.0239(6) Uani 1 1 d .
C23 C 0.3471(2) 0.2232(2) 0.89597(16) 0.0320(7) Uani 1 1 d .
H23 H 0.3661 0.2595 0.9465 0.038 Uiso 1 1 calc R
C24 C 0.2460(2) 0.1473(2) 0.87271(18) 0.0355(8) Uani 1 1 d .
H24 H 0.1962 0.1329 0.9071 0.043 Uiso 1 1 calc R
C25 C 0.2169(2) 0.0924(2) 0.80010(18) 0.0346(8) Uani 1 1 d .
H25 H 0.1473 0.0402 0.7842 0.041 Uiso 1 1 calc R
C26 C 0.2907(2) 0.1145(2) 0.75015(16) 0.0289(7) Uani 1 1 d .
H26 H 0.2714 0.0747 0.7003 0.035 Uiso 1 1 calc R
C27 C 0.3916(2) 0.1929(2) 0.77128(15) 0.0234(6) Uani 1 1 d .
C28 C 0.8617(2) 0.5117(3) 0.8645(2) 0.0500(9) Uani 1 1 d .
H28A H 0.8665 0.4601 0.8886 0.075 Uiso 1 1 calc GR
H28B H 0.9059 0.5826 0.8944 0.075 Uiso 1 1 calc GR
H28C H 0.8870 0.4991 0.8162 0.075 Uiso 1 1 calc GR
C29 C 0.6931(3) 0.5314(3) 0.94686(17) 0.0461(9) Uani 1 1 d .
H29A H 0.6223 0.5347 0.9467 0.069 Uiso 1 1 calc GR
H29B H 0.7462 0.5996 0.9744 0.069 Uiso 1 1 calc GR
H29C H 0.6937 0.4773 0.9699 0.069 Uiso 1 1 calc GR
C30 C 0.7341(3) 0.6140(2) 0.82542(19) 0.0444(9) Uani 1 1 d .
H30A H 0.7594 0.6088 0.7770 0.067 Uiso 1 1 calc GR
H30B H 0.7843 0.6772 0.8607 0.067 Uiso 1 1 calc GR
H30C H 0.6638 0.6183 0.8231 0.067 Uiso 1 1 calc GR
C31 C 0.6984(2) 0.3781(2) 0.70253(16) 0.0408(8) Uani 1 1 d .
H31A H 0.7358 0.4539 0.7105 0.061 Uiso 1 1 calc GR
H31B H 0.6526 0.3482 0.6558 0.061 Uiso 1 1 calc GR
H31C H 0.7506 0.3453 0.7014 0.061 Uiso 1 1 calc GR
Pd1A Pd 0.23483(2) 0.68968(2) 0.73476(2) 0.02532(7) Uani 1 1 d .
P2A P 0.10253(6) 0.68066(6) 0.66292(4) 0.03159(19) Uani 1 1 d .
O1A O 0.32079(15) 0.66752(16) 0.64777(10) 0.0334(5) Uani 1 1 d .
N1A N 0.37831(17) 0.70851(17) 0.79389(11) 0.0219(5) Uani 1 1 d .
N2A N 0.48428(18) 0.83634(17) 0.90659(12) 0.0244(5) Uani 1 1 d .
N3A N 0.35886(18) 0.69401(18) 0.91649(12) 0.0244(5) Uani 1 1 d .
C1A C 0.4068(2) 0.7446(2) 0.86586(15) 0.0217(6) Uani 1 1 d .
C2A C 0.4845(2) 0.8406(2) 0.98068(15) 0.0317(7) Uani 1 1 d .
H2A H 0.5311 0.8957 1.0198 0.038 Uiso 1 1 calc R
C3A C 0.4075(2) 0.7532(2) 0.98658(16) 0.0316(7) Uani 1 1 d .
H3A H 0.3891 0.7347 1.0307 0.038 Uiso 1 1 calc R
C4A C 0.5519(2) 0.9263(2) 0.88290(14) 0.0241(6) Uani 1 1 d .
C5A C 0.6614(2) 0.9574(2) 0.89560(16) 0.0307(7) Uani 1 1 d .
C6A C 0.7251(2) 1.0461(2) 0.87473(16) 0.0347(8) Uani 1 1 d .
H6A H 0.8004 1.0684 0.8818 0.042 Uiso 1 1 calc R
C7A C 0.6811(2) 1.1025(2) 0.84395(16) 0.0314(7) Uani 1 1 d .
C8A C 0.5716(2) 1.0709(2) 0.83580(15) 0.0283(7) Uani 1 1 d .
H8A H 0.5411 1.1108 0.8167 0.034 Uiso 1 1 calc R
C9A C 0.5043(2) 0.9822(2) 0.85475(14) 0.0238(6) Uani 1 1 d .
C10A C 0.3861(2) 0.9545(2) 0.84881(16) 0.0308(7) Uani 1 1 d .
H10D H 0.3519 0.8960 0.8050 0.046 Uiso 1 1 calc GR
H10E H 0.3712 1.0155 0.8452 0.046 Uiso 1 1 calc GR
H10F H 0.3582 0.9339 0.8923 0.046 Uiso 1 1 calc GR
C11A C 0.7153(3) 0.9024(3) 0.93151(19) 0.0463(9) Uani 1 1 d .
H11D H 0.7245 0.9319 0.9848 0.069 Uiso 1 1 calc GR
H11E H 0.7852 0.9126 0.9140 0.069 Uiso 1 1 calc GR
H11F H 0.6711 0.8272 0.9189 0.069 Uiso 1 1 calc GR
C12A C 0.7506(3) 1.1969(2) 0.82012(18) 0.0442(9) Uani 1 1 d .
H12D H 0.8255 1.2146 0.8364 0.066 Uiso 1 1 calc GR
H12E H 0.7309 1.2567 0.8419 0.066 Uiso 1 1 calc GR
H12F H 0.7405 1.1806 0.7666 0.066 Uiso 1 1 calc GR
C13A C 0.2814(2) 0.5877(2) 0.90190(15) 0.0262(7) Uani 1 1 d .
C14A C 0.1827(2) 0.5701(2) 0.92883(15) 0.0305(7) Uani 1 1 d .
C15A C 0.1116(2) 0.4666(3) 0.91391(17) 0.0374(8) Uani 1 1 d .
H15A H 0.0432 0.4528 0.9304 0.045 Uiso 1 1 calc R
C16A C 0.1356(2) 0.3827(2) 0.87630(18) 0.0370(8) Uani 1 1 d .
C17A C 0.2374(2) 0.4035(2) 0.85482(16) 0.0324(7) Uani 1 1 d .
H17A H 0.2562 0.3465 0.8306 0.039 Uiso 1 1 calc R
C18A C 0.3122(2) 0.5054(2) 0.86789(15) 0.0256(7) Uani 1 1 d .
C19A C 0.4242(2) 0.5244(2) 0.84970(17) 0.0328(7) Uani 1 1 d .
H19D H 0.4346 0.5485 0.8054 0.049 Uiso 1 1 calc GR
H19E H 0.4363 0.4589 0.8413 0.049 Uiso 1 1 calc GR
H19F H 0.4747 0.5780 0.8905 0.049 Uiso 1 1 calc GR
C20A C 0.1533(2) 0.6551(3) 0.97604(17) 0.0394(8) Uani 1 1 d .
H20D H 0.1616 0.6554 1.0274 0.059 Uiso 1 1 calc GR
H20E H 0.0790 0.6423 0.9615 0.059 Uiso 1 1 calc GR
H20F H 0.1999 0.7232 0.9701 0.059 Uiso 1 1 calc GR
C21A C 0.0553(3) 0.2712(3) 0.8593(2) 0.0596(11) Uani 1 1 d .
H21D H 0.0026 0.2666 0.8945 0.089 Uiso 1 1 calc GR
H21E H 0.0919 0.2245 0.8628 0.089 Uiso 1 1 calc GR
H21F H 0.0193 0.2502 0.8097 0.089 Uiso 1 1 calc GR
C22A C 0.4216(2) 0.6912(2) 0.66924(15) 0.0256(7) Uani 1 1 d .
C23A C 0.4957(2) 0.6913(2) 0.61826(16) 0.0319(7) Uani 1 1 d .
H23A H 0.4731 0.6772 0.5679 0.038 Uiso 1 1 calc R
C24A C 0.6000(3) 0.7113(2) 0.63938(17) 0.0370(8) Uani 1 1 d .
H24A H 0.6487 0.7115 0.6038 0.044 Uiso 1 1 calc R
C25A C 0.6340(2) 0.7308(2) 0.71168(17) 0.0341(7) Uani 1 1 d .
H25A H 0.7058 0.7433 0.7262 0.041 Uiso 1 1 calc R
C26A C 0.5630(2) 0.7324(2) 0.76338(16) 0.0273(7) Uani 1 1 d .
H26A H 0.5872 0.7459 0.8134 0.033 Uiso 1 1 calc R
C27A C 0.4580(2) 0.7148(2) 0.74437(14) 0.0221(6) Uani 1 1 d .
C28A C 0.1114(3) 0.8085(3) 0.6567(2) 0.0571(11) Uani 1 1 d .
H28D H 0.1047 0.8501 0.7047 0.086 Uiso 1 1 calc GR
H28E H 0.0540 0.7996 0.6210 0.086 Uiso 1 1 calc GR
H28F H 0.1804 0.8448 0.6411 0.086 Uiso 1 1 calc GR
C29A C -0.0331(3) 0.6191(3) 0.6808(2) 0.0612(11) Uani 1 1 d .
H29D H -0.0467 0.5471 0.6822 0.092 Uiso 1 1 calc GR
H29E H -0.0819 0.6178 0.6420 0.092 Uiso 1 1 calc GR
H29F H -0.0442 0.6590 0.7281 0.092 Uiso 1 1 calc GR
C30A C 0.1016(3) 0.6115(3) 0.56909(17) 0.0511(10) Uani 1 1 d .
H30D H 0.1724 0.6405 0.5535 0.077 Uiso 1 1 calc GR
H30E H 0.0491 0.6195 0.5378 0.077 Uiso 1 1 calc GR
H30F H 0.0827 0.5368 0.5650 0.077 Uiso 1 1 calc GR
C31A C 0.1508(2) 0.7186(3) 0.82087(16) 0.0381(8) Uani 1 1 d .
H31D H 0.1134 0.7624 0.8121 0.057 Uiso 1 1 calc GR
H31E H 0.1999 0.7553 0.8660 0.057 Uiso 1 1 calc GR
H31F H 0.0989 0.6520 0.8258 0.057 Uiso 1 1 calc GR
Cl1 Cl -0.01377(12) -0.15844(10) 0.97162(8) 0.1035(4) Uani 1 1 d .
Cl2 Cl -0.04160(11) -0.11153(12) 0.83587(9) 0.1071(5) Uani 1 1 d .
C32 C 0.0448(4) -0.0837(4) 0.9129(3) 0.0930(16) Uani 1 1 d .
H32A H 0.1088 -0.0974 0.8974 0.112 Uiso 1 1 calc R
H32B H 0.0681 -0.0083 0.9393 0.112 Uiso 1 1 calc R
Cl1A Cl 0.17237(8) 0.33519(8) 0.48968(5) 0.0685(3) Uani 1 1 d .
Cl2A Cl 0.30159(8) 0.51525(7) 0.44267(5) 0.0589(3) Uani 1 1 d .
C32A C 0.2851(3) 0.4544(3) 0.51356(18) 0.0475(9) Uani 1 1 d .
H32C H 0.2761 0.5017 0.5589 0.057 Uiso 1 1 calc R
H32D H 0.3494 0.4403 0.5231 0.057 Uiso 1 1 calc R

loop_
_atom_site_aniso_label
_atom_site_aniso_U_11
_atom_site_aniso_U_22
_atom_site_aniso_U_33
_atom_site_aniso_U_23
_atom_site_aniso_U_13
_atom_site_aniso_U_12
Pd1 0.02770(14) 0.02233(13) 0.02016(13) 0.00742(10) 0.00133(10) 0.00561(10)
P1 0.0291(4) 0.0244(4) 0.0314(5) 0.0094(4) -0.0052(4) 0.0065(3)
O1 0.0346(12) 0.0281(12) 0.0218(11) 0.0077(10) 0.0029(9) 0.0047(10)
N1 0.0299(14) 0.0206(13) 0.0148(13) 0.0049(11) 0.0015(10) 0.0053(11)
N2 0.0447(16) 0.0245(14) 0.0210(14) 0.0024(12) -0.0052(12) 0.0115(12)
N3 0.0466(17) 0.0278(14) 0.0190(13) 0.0046(12) 0.0031(12) 0.0140(13)
C1 0.0340(18) 0.0158(15) 0.0267(18) 0.0063(14) 0.0018(14) 0.0045(13)
C2 0.071(3) 0.036(2) 0.0212(18) 0.0057(16) -0.0091(16) 0.0191(19)
C3 0.073(3) 0.036(2) 0.0166(17) 0.0044(15) 0.0036(16) 0.0225(19)
C4 0.043(2) 0.0281(18) 0.0226(17) 0.0094(14) -0.0069(14) 0.0115(15)
C5 0.040(2) 0.0288(18) 0.039(2) 0.0128(16) -0.0120(16) 0.0043(16)
C6 0.0321(19) 0.046(2) 0.052(2) 0.0270(19) -0.0075(16) 0.0047(17)
C7 0.042(2) 0.044(2) 0.037(2) 0.0217(18) 0.0005(16) 0.0159(17)
C8 0.046(2) 0.0297(18) 0.0293(18) 0.0119(15) -0.0038(15) 0.0135(16)
C9 0.0386(19) 0.0285(18) 0.0204(16) 0.0094(14) -0.0035(13) 0.0094(15)
C10 0.044(2) 0.0272(18) 0.0346(19) 0.0090(16) 0.0019(15) 0.0111(15)
C11 0.058(3) 0.036(2) 0.073(3) 0.011(2) -0.024(2) 0.0047(18)
C12 0.045(2) 0.058(2) 0.070(3) 0.025(2) 0.0041(19) 0.0240(19)
C13 0.045(2) 0.0247(17) 0.0204(16) 0.0018(14) 0.0073(14) 0.0127(15)
C14 0.053(2) 0.0285(18) 0.0311(19) 0.0056(16) 0.0142(16) 0.0120(16)
C15 0.041(2) 0.037(2) 0.044(2) 0.0058(18) 0.0168(17) 0.0093(17)
C16 0.041(2) 0.0334(19) 0.043(2) 0.0006(17) 0.0053(16) 0.0136(16)
C17 0.044(2) 0.0251(17) 0.0318(18) 0.0059(15) 0.0034(15) 0.0098(15)
C18 0.0373(19) 0.0239(17) 0.0211(16) -0.0009(14) 0.0030(13) 0.0083(14)
C19 0.0398(19) 0.0264(17) 0.0331(18) 0.0051(15) 0.0031(15) 0.0106(15)
C20 0.068(3) 0.045(2) 0.043(2) 0.0179(19) 0.0282(19) 0.0176(19)
C21 0.048(2) 0.058(3) 0.091(3) 0.025(2) 0.012(2) 0.026(2)
C22 0.0321(17) 0.0221(16) 0.0223(16) 0.0097(14) 0.0042(13) 0.0135(14)
C23 0.042(2) 0.0331(18) 0.0278(18) 0.0131(15) 0.0094(15) 0.0189(16)
C24 0.0314(19) 0.041(2) 0.046(2) 0.0249(18) 0.0167(16) 0.0177(16)
C25 0.0243(17) 0.0322(18) 0.048(2) 0.0187(17) 0.0043(15) 0.0070(14)
C26 0.0313(18) 0.0273(17) 0.0284(17) 0.0091(15) 0.0000(14) 0.0107(14)
C27 0.0280(17) 0.0207(16) 0.0252(16) 0.0107(14) 0.0034(13) 0.0104(13)
C28 0.031(2) 0.043(2) 0.068(3) 0.013(2) -0.0104(17) 0.0078(16)
C29 0.053(2) 0.043(2) 0.033(2) 0.0040(17) -0.0055(16) 0.0115(17)
C30 0.049(2) 0.0290(18) 0.056(2) 0.0194(18) 0.0005(18) 0.0111(16)
C31 0.042(2) 0.039(2) 0.0308(19) 0.0098(16) 0.0089(15) 0.0030(16)
Pd1A 0.02609(13) 0.02854(14) 0.01976(13) 0.00563(10) -0.00072(10) 0.00944(10)
P2A 0.0282(4) 0.0340(5) 0.0290(5) 0.0100(4) -0.0045(3) 0.0072(4)
O1A 0.0325(12) 0.0457(13) 0.0193(11) 0.0061(10) 0.0006(9) 0.0137(10)
N1A 0.0226(13) 0.0283(13) 0.0165(13) 0.0057(11) 0.0014(10) 0.0119(11)
N2A 0.0308(14) 0.0260(14) 0.0171(13) 0.0043(11) 0.0014(11) 0.0128(11)
N3A 0.0286(14) 0.0303(14) 0.0149(13) 0.0056(11) 0.0026(10) 0.0122(11)
C1A 0.0223(15) 0.0257(16) 0.0216(16) 0.0080(14) 0.0031(12) 0.0133(13)
C2A 0.0399(19) 0.0376(19) 0.0162(16) 0.0043(15) 0.0015(13) 0.0154(16)
C3A 0.0367(19) 0.042(2) 0.0190(16) 0.0104(15) 0.0032(14) 0.0162(16)
C4A 0.0298(17) 0.0243(16) 0.0163(15) 0.0032(13) 0.0009(12) 0.0100(13)
C5A 0.0337(18) 0.0332(18) 0.0292(17) 0.0097(15) -0.0022(14) 0.0166(15)
C6A 0.0257(17) 0.0376(19) 0.0373(19) 0.0075(16) -0.0007(14) 0.0101(15)
C7A 0.0367(19) 0.0259(17) 0.0251(17) 0.0041(14) 0.0005(14) 0.0068(14)
C8A 0.0374(19) 0.0268(17) 0.0220(16) 0.0040(14) -0.0006(13) 0.0153(14)
C9A 0.0279(16) 0.0235(16) 0.0168(15) -0.0018(13) -0.0001(12) 0.0112(13)
C10A 0.0328(18) 0.0278(17) 0.0331(18) 0.0074(15) 0.0011(14) 0.0139(14)
C11A 0.037(2) 0.051(2) 0.058(2) 0.022(2) -0.0044(17) 0.0209(17)
C12A 0.042(2) 0.0343(19) 0.048(2) 0.0146(18) -0.0021(17) 0.0036(16)
C13A 0.0266(17) 0.0339(18) 0.0195(16) 0.0126(14) -0.0002(13) 0.0096(14)
C14A 0.0308(18) 0.044(2) 0.0252(17) 0.0177(16) 0.0069(14) 0.0183(16)
C15A 0.0259(18) 0.055(2) 0.042(2) 0.0268(18) 0.0086(15) 0.0180(17)
C16A 0.0264(18) 0.041(2) 0.047(2) 0.0236(18) 0.0020(15) 0.0089(15)
C17A 0.0342(19) 0.0324(18) 0.0362(19) 0.0148(16) 0.0033(15) 0.0153(15)
C18A 0.0267(16) 0.0348(18) 0.0206(16) 0.0135(14) 0.0016(13) 0.0137(14)
C19A 0.0315(18) 0.0329(18) 0.0376(19) 0.0128(16) 0.0047(14) 0.0142(14)
C20A 0.038(2) 0.055(2) 0.0321(19) 0.0151(17) 0.0118(15) 0.0234(17)
C21A 0.033(2) 0.048(2) 0.097(3) 0.030(2) 0.007(2) 0.0084(18)
C22A 0.0351(18) 0.0169(15) 0.0231(16) 0.0043(13) 0.0037(14) 0.0088(13)
C23A 0.045(2) 0.0303(18) 0.0195(16) 0.0070(14) 0.0088(14) 0.0137(15)
C24A 0.044(2) 0.0358(19) 0.038(2) 0.0149(16) 0.0227(16) 0.0184(16)
C25A 0.0355(19) 0.0352(19) 0.039(2) 0.0150(16) 0.0100(15) 0.0189(15)
C26A 0.0324(18) 0.0289(17) 0.0251(17) 0.0090(14) 0.0038(14) 0.0158(14)
C27A 0.0313(17) 0.0183(15) 0.0202(15) 0.0078(13) 0.0070(13) 0.0116(13)
C28A 0.064(3) 0.047(2) 0.064(3) 0.019(2) -0.014(2) 0.023(2)
C29A 0.033(2) 0.089(3) 0.062(3) 0.038(2) -0.0026(18) 0.012(2)
C30A 0.054(2) 0.060(2) 0.031(2) 0.0053(18) -0.0135(17) 0.0191(19)
C31A 0.0346(19) 0.060(2) 0.0262(18) 0.0114(17) 0.0013(14) 0.0264(17)
Cl1 0.1171(11) 0.0695(8) 0.1152(11) 0.0137(8) 0.0082(9) 0.0336(8)
Cl2 0.0796(9) 0.1170(11) 0.1357(13) 0.0588(10) 0.0509(9) 0.0333(8)
C32 0.067(3) 0.072(3) 0.113(4) -0.001(3) 0.031(3) 0.013(3)
Cl1A 0.0731(7) 0.0651(7) 0.0515(6) 0.0287(5) -0.0043(5) 0.0006(5)
Cl2A 0.0789(7) 0.0533(6) 0.0401(5) 0.0210(5) 0.0052(5) 0.0151(5)
C32A 0.060(2) 0.050(2) 0.034(2) 0.0151(18) -0.0007(17) 0.0195(19)

loop_
_atom_type_symbol
_atom_type_description
_atom_type_scat_dispersion_real
_atom_type_scat_dispersion_imag
_atom_type_scat_source
C C 0.0033 0.0016 'International Tables Vol C Tables 4.2.6.8 and 6.1.1.4'
H H 0.0000 0.0000 'International Tables Vol C Tables 4.2.6.8 and 6.1.1.4'
N N 0.0061 0.0033 'International Tables Vol C Tables 4.2.6.8 and 6.1.1.4'
O O 0.0106 0.0060 'International Tables Vol C Tables 4.2.6.8 and 6.1.1.4'
P P 0.1023 0.0942 'International Tables Vol C Tables 4.2.6.8 and 6.1.1.4'
Cl Cl 0.1484 0.1585 'International Tables Vol C Tables 4.2.6.8 and 6.1.1.4'
Pd Pd -0.9988 1.0072 'International Tables Vol C Tables 4.2.6.8 and 6.1.1.4'

loop_
_geom_angle_atom_site_label_1
_geom_angle_atom_site_label_2
_geom_angle_atom_site_label_3
_geom_angle
O1 Pd1 P1 93.43(6)
O1 Pd1 N1 80.99(8)
N1 Pd1 P1 170.43(6)
C31 Pd1 P1 86.65(9)
C31 Pd1 O1 178.11(11)
C31 Pd1 N1 99.19(11)
C28 P1 Pd1 117.84(12)
C29 P1 Pd1 113.00(11)
C29 P1 C28 103.75(17)
C29 P1 C30 102.42(16)
C30 P1 Pd1 114.75(11)
C30 P1 C28 103.28(16)
C22 O1 Pd1 112.34(16)
C1 N1 Pd1 125.47(18)
C1 N1 C27 120.6(2)
C27 N1 Pd1 107.90(16)
C1 N2 C2 109.2(3)
C1 N2 C4 128.5(2)
C2 N2 C4 121.6(2)
C1 N3 C3 109.8(3)
C1 N3 C13 126.7(2)
C3 N3 C13 122.3(3)
N1 C1 N2 130.5(3)
N1 C1 N3 124.7(3)
N3 C1 N2 104.8(2)
N2 C2 H2 125.7
C3 C2 N2 108.6(3)
C3 C2 H2 125.7
N3 C3 H3 126.2
C2 C3 N3 107.6(3)
C2 C3 H3 126.2
C5 C4 N2 119.0(3)
C5 C4 C9 122.3(3)
C9 C4 N2 118.4(3)
C4 C5 C6 117.2(3)
C4 C5 C11 123.6(3)
C6 C5 C11 119.1(3)
C5 C6 H6 118.6
C7 C6 C5 122.8(3)
C7 C6 H6 118.6
C6 C7 C8 117.9(3)
C6 C7 C12 121.5(3)
C8 C7 C12 120.6(3)
C7 C8 H8 119.0
C9 C8 C7 122.0(3)
C9 C8 H8 119.0
C4 C9 C10 121.3(3)
C8 C9 C4 117.7(3)
C8 C9 C10 120.9(3)
C9 C10 H10A 109.5
C9 C10 H10B 109.5
C9 C10 H10C 109.5
H10A C10 H10B 109.5
H10A C10 H10C 109.5
H10B C10 H10C 109.5
C5 C11 H11A 109.5
C5 C11 H11B 109.5
C5 C11 H11C 109.5
H11A C11 H11B 109.5
H11A C11 H11C 109.5
H11B C11 H11C 109.5
C7 C12 H12A 109.5
C7 C12 H12B 109.5
C7 C12 H12C 109.5
H12A C12 H12B 109.5
H12A C12 H12C 109.5
H12B C12 H12C 109.5
C14 C13 N3 120.0(3)
C14 C13 C18 121.0(3)
C18 C13 N3 118.7(3)
C13 C14 C20 124.1(3)
C15 C14 C13 117.3(3)
C15 C14 C20 118.6(3)
C14 C15 H15 118.5
C16 C15 C14 122.9(3)
C16 C15 H15 118.5
C15 C16 C17 118.2(3)
C15 C16 C21 121.1(3)
C17 C16 C21 120.6(3)
C16 C17 H17 119.2
C16 C17 C18 121.7(3)
C18 C17 H17 119.2
C13 C18 C19 121.8(3)
C17 C18 C13 118.3(3)
C17 C18 C19 119.8(3)
C18 C19 H19A 109.5
C18 C19 H19B 109.5
C18 C19 H19C 109.5
H19A C19 H19B 109.5
H19A C19 H19C 109.5
H19B C19 H19C 109.5
C14 C20 H20A 109.5
C14 C20 H20B 109.5
C14 C20 H20C 109.5
H20A C20 H20B 109.5
H20A C20 H20C 109.5
H20B C20 H20C 109.5
C16 C21 H21A 109.5
C16 C21 H21B 109.5
C16 C21 H21C 109.5
H21A C21 H21B 109.5
H21A C21 H21C 109.5
H21B C21 H21C 109.5
O1 C22 C23 120.5(3)
O1 C22 C27 121.4(2)
C23 C22 C27 118.1(3)
C22 C23 H23 119.2
C24 C23 C22 121.5(3)
C24 C23 H23 119.2
C23 C24 H24 119.8
C25 C24 C23 120.5(3)
C25 C24 H24 119.8
C24 C25 H25 120.4
C24 C25 C26 119.2(3)
C26 C25 H25 120.4
C25 C26 H26 119.1
C27 C26 C25 121.8(3)
C27 C26 H26 119.1
C22 C27 N1 116.0(2)
C26 C27 N1 124.7(3)
C26 C27 C22 118.9(3)
P1 C28 H28A 109.5
P1 C28 H28B 109.5
P1 C28 H28C 109.5
H28A C28 H28B 109.5
H28A C28 H28C 109.5
H28B C28 H28C 109.5
P1 C29 H29A 109.5
P1 C29 H29B 109.5
P1 C29 H29C 109.5
H29A C29 H29B 109.5
H29A C29 H29C 109.5
H29B C29 H29C 109.5
P1 C30 H30A 109.5
P1 C30 H30B 109.5
P1 C30 H30C 109.5
H30A C30 H30B 109.5
H30A C30 H30C 109.5
H30B C30 H30C 109.5
Pd1 C31 H31A 109.5
Pd1 C31 H31B 109.5
Pd1 C31 H31C 109.5
H31A C31 H31B 109.5
H31A C31 H31C 109.5
H31B C31 H31C 109.5
O1A Pd1A P2A 91.66(6)
O1A Pd1A N1A 81.30(8)
N1A Pd1A P2A 171.62(6)
C31A Pd1A P2A 87.54(8)
C31A Pd1A O1A 177.33(10)
C31A Pd1A N1A 99.29(10)
C28A P2A Pd1A 112.83(12)
C29A P2A Pd1A 120.09(12)
C29A P2A C28A 103.64(18)
C29A P2A C30A 103.02(18)
C30A P2A Pd1A 112.34(12)
C30A P2A C28A 103.10(17)
C22A O1A Pd1A 112.16(16)
C1A N1A Pd1A 128.13(18)
C1A N1A C27A 120.1(2)
C27A N1A Pd1A 108.08(16)
C1A N2A C2A 110.1(2)
C1A N2A C4A 128.8(2)
C2A N2A C4A 120.7(2)
C1A N3A C3A 110.3(2)
C1A N3A C13A 127.0(2)
C3A N3A C13A 122.0(2)
N1A C1A N2A 130.5(2)
N1A C1A N3A 124.9(2)
N2A C1A N3A 104.5(2)
N2A C2A H2A 126.2
C3A C2A N2A 107.5(3)
C3A C2A H2A 126.2
N3A C3A H3A 126.2
C2A C3A N3A 107.5(3)
C2A C3A H3A 126.2
C5A C4A N2A 118.1(2)
C5A C4A C9A 123.0(3)
C9A C4A N2A 118.6(2)
C4A C5A C6A 117.3(3)
C4A C5A C11A 124.0(3)
C6A C5A C11A 118.6(3)
C5A C6A H6A 119.2
C7A C6A C5A 121.7(3)
C7A C6A H6A 119.2
C6A C7A C12A 121.3(3)
C8A C7A C6A 118.5(3)
C8A C7A C12A 120.2(3)
C7A C8A H8A 118.9
C7A C8A C9A 122.1(3)
C9A C8A H8A 118.9
C4A C9A C8A 117.2(3)
C4A C9A C10A 122.5(2)
C8A C9A C10A 120.1(2)
C9A C10A H10D 109.5
C9A C10A H10E 109.5
C9A C10A H10F 109.5
H10D C10A H10E 109.5
H10D C10A H10F 109.5
H10E C10A H10F 109.5
C5A C11A H11D 109.5
C5A C11A H11E 109.5
C5A C11A H11F 109.5
H11D C11A H11E 109.5
H11D C11A H11F 109.5
H11E C11A H11F 109.5
C7A C12A H12D 109.5
C7A C12A H12E 109.5
C7A C12A H12F 109.5
H12D C12A H12E 109.5
H12D C12A H12F 109.5
H12E C12A H12F 109.5
C14A C13A N3A 119.2(3)
C18A C13A N3A 118.3(2)
C18A C13A C14A 122.1(3)
C13A C14A C20A 123.8(3)
C15A C14A C13A 116.9(3)
C15A C14A C20A 119.2(3)
C14A C15A H15A 118.4
C16A C15A C14A 123.1(3)
C16A C15A H15A 118.4
C15A C16A C17A 118.0(3)
C15A C16A C21A 121.7(3)
C17A C16A C21A 120.3(3)
C16A C17A H17A 119.1
C18A C17A C16A 121.7(3)
C18A C17A H17A 119.1
C13A C18A C19A 121.9(3)
C17A C18A C13A 117.9(3)
C17A C18A C19A 120.1(3)
C18A C19A H19D 109.5
C18A C19A H19E 109.5
C18A C19A H19F 109.5
H19D C19A H19E 109.5
H19D C19A H19F 109.5
H19E C19A H19F 109.5
C14A C20A H20D 109.5
C14A C20A H20E 109.5
C14A C20A H20F 109.5
H20D C20A H20E 109.5
H20D C20A H20F 109.5
H20E C20A H20F 109.5
C16A C21A H21D 109.5
C16A C21A H21E 109.5
C16A C21A H21F 109.5
H21D C21A H21E 109.5
H21D C21A H21F 109.5
H21E C21A H21F 109.5
O1A C22A C23A 120.9(3)
O1A C22A C27A 121.0(3)
C23A C22A C27A 118.1(3)
C22A C23A H23A 119.2
C24A C23A C22A 121.6(3)
C24A C23A H23A 119.2
C23A C24A H24A 119.9
C25A C24A C23A 120.1(3)
C25A C24A H24A 119.9
C24A C25A H25A 120.2
C24A C25A C26A 119.6(3)
C26A C25A H25A 120.2
C25A C26A H26A 119.0
C27A C26A C25A 121.9(3)
C27A C26A H26A 119.0
C22A C27A N1A 116.0(2)
C26A C27A N1A 125.1(2)
C26A C27A C22A 118.6(3)
P2A C28A H28D 109.5
P2A C28A H28E 109.5
P2A C28A H28F 109.5
H28D C28A H28E 109.5
H28D C28A H28F 109.5
H28E C28A H28F 109.5
P2A C29A H29D 109.5
P2A C29A H29E 109.5
P2A C29A H29F 109.5
H29D C29A H29E 109.5
H29D C29A H29F 109.5
H29E C29A H29F 109.5
P2A C30A H30D 109.5
P2A C30A H30E 109.5
P2A C30A H30F 109.5
H30D C30A H30E 109.5
H30D C30A H30F 109.5
H30E C30A H30F 109.5
Pd1A C31A H31D 109.5
Pd1A C31A H31E 109.5
Pd1A C31A H31F 109.5
H31D C31A H31E 109.5
H31D C31A H31F 109.5
H31E C31A H31F 109.5
Cl1 C32 Cl2 112.1(2)
Cl1 C32 H32A 109.2
Cl1 C32 H32B 109.2
Cl2 C32 H32A 109.2
Cl2 C32 H32B 109.2
H32A C32 H32B 107.9
Cl1A C32A H32C 109.6
Cl1A C32A H32D 109.6
Cl2A C32A Cl1A 110.29(18)
Cl2A C32A H32C 109.6
Cl2A C32A H32D 109.6
H32C C32A H32D 108.1

loop_
_geom_bond_atom_site_label_1
_geom_bond_atom_site_label_2
_geom_bond_distance
Pd1 P1 2.1877(8)
Pd1 O1 2.0623(18)
Pd1 N1 2.156(2)
Pd1 C31 2.036(3)
P1 C28 1.813(3)
P1 C29 1.805(3)
P1 C30 1.810(3)
O1 C22 1.317(3)
N1 C1 1.326(3)
N1 C27 1.426(3)
N2 C1 1.383(4)
N2 C2 1.390(4)
N2 C4 1.447(4)
N3 C1 1.379(4)
N3 C3 1.393(4)
N3 C13 1.443(4)
C2 H2 0.9500
C2 C3 1.322(4)
C3 H3 0.9500
C4 C5 1.385(4)
C4 C9 1.400(4)
C5 C6 1.388(5)
C5 C11 1.516(4)
C6 H6 0.9500
C6 C7 1.384(4)
C7 C8 1.389(4)
C7 C12 1.511(4)
C8 H8 0.9500
C8 C9 1.384(4)
C9 C10 1.505(4)
C10 H10A 0.9800
C10 H10B 0.9800
C10 H10C 0.9800
C11 H11A 0.9800
C11 H11B 0.9800
C11 H11C 0.9800
C12 H12A 0.9800
C12 H12B 0.9800
C12 H12C 0.9800
C13 C14 1.400(4)
C13 C18 1.405(4)
C14 C15 1.389(4)
C14 C20 1.507(4)
C15 H15 0.9500
C15 C16 1.379(4)
C16 C17 1.384(4)
C16 C21 1.524(5)
C17 H17 0.9500
C17 C18 1.387(4)
C18 C19 1.504(4)
C19 H19A 0.9800
C19 H19B 0.9800
C19 H19C 0.9800
C20 H20A 0.9800
C20 H20B 0.9800
C20 H20C 0.9800
C21 H21A 0.9800
C21 H21B 0.9800
C21 H21C 0.9800
C22 C23 1.402(4)
C22 C27 1.423(4)
C23 H23 0.9500
C23 C24 1.380(4)
C24 H24 0.9500
C24 C25 1.374(4)
C25 H25 0.9500
C25 C26 1.394(4)
C26 H26 0.9500
C26 C27 1.388(4)
C28 H28A 0.9800
C28 H28B 0.9800
C28 H28C 0.9800
C29 H29A 0.9800
C29 H29B 0.9800
C29 H29C 0.9800
C30 H30A 0.9800
C30 H30B 0.9800
C30 H30C 0.9800
C31 H31A 0.9800
C31 H31B 0.9800
C31 H31C 0.9800
Pd1A P2A 2.1926(8)
Pd1A O1A 2.0594(19)
Pd1A N1A 2.135(2)
Pd1A C31A 2.048(3)
P2A C28A 1.815(3)
P2A C29A 1.804(3)
P2A C30A 1.804(3)
O1A C22A 1.318(3)
N1A C1A 1.332(3)
N1A C27A 1.434(3)
N2A C1A 1.370(3)
N2A C2A 1.394(3)
N2A C4A 1.457(3)
N3A C1A 1.374(3)
N3A C3A 1.389(4)
N3A C13A 1.445(3)
C2A H2A 0.9500
C2A C3A 1.331(4)
C3A H3A 0.9500
C4A C5A 1.386(4)
C4A C9A 1.389(4)
C5A C6A 1.400(4)
C5A C11A 1.517(4)
C6A H6A 0.9500
C6A C7A 1.389(4)
C7A C8A 1.382(4)
C7A C12A 1.512(4)
C8A H8A 0.9500
C8A C9A 1.395(4)
C9A C10A 1.501(4)
C10A H10D 0.9800
C10A H10E 0.9800
C10A H10F 0.9800
C11A H11D 0.9800
C11A H11E 0.9800
C11A H11F 0.9800
C12A H12D 0.9800
C12A H12E 0.9800
C12A H12F 0.9800
C13A C14A 1.398(4)
C13A C18A 1.397(4)
C14A C15A 1.386(4)
C14A C20A 1.498(4)
C15A H15A 0.9500
C15A C16A 1.380(4)
C16A C17A 1.392(4)
C16A C21A 1.509(4)
C17A H17A 0.9500
C17A C18A 1.389(4)
C18A C19A 1.505(4)
C19A H19D 0.9800
C19A H19E 0.9800
C19A H19F 0.9800
C20A H20D 0.9800
C20A H20E 0.9800
C20A H20F 0.9800
C21A H21D 0.9800
C21A H21E 0.9800
C21A H21F 0.9800
C22A C23A 1.403(4)
C22A C27A 1.420(4)
C23A H23A 0.9500
C23A C24A 1.373(4)
C24A H24A 0.9500
C24A C25A 1.371(4)
C25A H25A 0.9500
C25A C26A 1.385(4)
C26A H26A 0.9500
C26A C27A 1.382(4)
C28A H28D 0.9800
C28A H28E 0.9800
C28A H28F 0.9800
C29A H29D 0.9800
C29A H29E 0.9800
C29A H29F 0.9800
C30A H30D 0.9800
C30A H30E 0.9800
C30A H30F 0.9800
C31A H31D 0.9800
C31A H31E 0.9800
C31A H31F 0.9800
Cl1 C32 1.734(5)
Cl2 C32 1.735(5)
C32 H32A 0.9900
C32 H32B 0.9900
Cl1A C32A 1.766(3)
Cl2A C32A 1.753(3)
C32A H32C 0.9900
C32A H32D 0.9900
